data_4020608
loop_
_publ_author_name
'Zhiming Zhao'
'Eileen Duesler'
'Canhui Wang'
'Hua Guo'
'Patrick S. Mariano'

_publ_section_title
;
 Photocyclization Reactions of Cyclohexa- and Cyclopenta-Fused
 Pyridinium Salts. Factors Governing Regioselectivity
;
_journal_name_full 'Journal of Organic Chemistry'
_journal_page_first 8508
_journal_page_last 8512
_journal_paper_doi 10.1021/jo051348l
_journal_volume 70
_journal_year 2005
_chemical_absolute_configuration ad
_chemical_formula_sum 'C19 H20 Br N O5'
_chemical_formula_weight 422.27
_space_group_IT_number 19
_symmetry_cell_setting orthorhombic
_symmetry_space_group_name_Hall 'P 2ac 2ab'
_symmetry_space_group_name_H-M 'P 21 21 21'
_cell_angle_alpha 90.00
_cell_angle_beta 90.00
_cell_angle_gamma 90.00
_cell_formula_units_Z 4
_cell_length_a 7.6330(5)
_cell_length_b 8.8059(15)
_cell_length_c 27.8722(18)
_cell_measurement_temperature 292(2)
_cell_volume 1873.4(4)
_diffrn_ambient_temperature 292(2)
_exptl_crystal_density_diffrn 1.497
_cod_depositor_comments
;
The following automatic conversions were performed:
'_symmetry_cell_setting' value 'Orthorhombic' changed to 'orthorhombic'
according to '/home/saulius/struct/CIF-dictionaries/cif_core.dic'
dictionary named 'cif_core.dic' version 2.4.1 from 2010-06-29.

Automatic conversion script
Id: cif_fix_enum 1527 2010-12-29 10:47:43Z saulius 
;
_cod_database_code 4020608

loop_
_symmetry_equiv_pos_as_xyz
'x, y, z'
'-x+1/2, -y, z+1/2'
'-x, y+1/2, -z+1/2'
'x+1/2, -y+1/2, -z'

loop_
_atom_site_label
_atom_site_type_symbol
_atom_site_fract_x
_atom_site_fract_y
_atom_site_fract_z
_atom_site_U_iso_or_equiv
_atom_site_adp_type
_atom_site_occupancy
_atom_site_symmetry_multiplicity
_atom_site_calc_flag
_atom_site_refinement_flags
_atom_site_disorder_assembly
_atom_site_disorder_group
Br Br 1.39332(11) 0.69244(10) 0.73968(3) 0.0791(3) Uani 1 1 d . . .
O1 O 0.6270(8) 0.5242(6) 0.8542(2) 0.0786(14) Uani 1 1 d . . .
O2 O 0.7951(6) 0.3337(5) 0.88153(15) 0.0586(11) Uani 1 1 d . . .
O3 O 0.2969(6) 0.1604(6) 0.90087(15) 0.0652(13) Uani 1 1 d . . .
O4 O 0.7018(7) -0.0288(7) 0.99436(17) 0.0803(16) Uani 1 1 d . A .
O5 O 0.4879(11) -0.0843(9) 1.0447(3) 0.131(3) Uani 1 1 d . A .
N N 0.5400(7) 0.0237(6) 0.88429(17) 0.0512(12) Uani 1 1 d . . .
C1 C 0.7672(9) 0.4567(8) 0.8551(2) 0.0555(16) Uani 1 1 d . . .
C2 C 0.6479(8) 0.2829(7) 0.9108(2) 0.0542(15) Uani 1 1 d . . .
H2 H 0.5367 0.3123 0.8958 0.044(14) Uiso 1 1 calc R . .
C3 C 0.6547(8) 0.1083(7) 0.9183(2) 0.0489(14) Uani 1 1 d . . .
C4 C 0.8337(8) 0.0376(7) 0.9072(3) 0.0573(16) Uani 1 1 d . . .
H4A H 0.8929 0.0936 0.8820 0.08(2) Uiso 1 1 calc R . .
H4B H 0.9074 0.0367 0.9355 0.09(2) Uiso 1 1 calc R . .
C5 C 0.7924(11) -0.1229(9) 0.8910(3) 0.078(2) Uani 1 1 d . . .
H5A H 0.7697 -0.1887 0.9182 0.11(3) Uiso 1 1 calc R . .
H5B H 0.8878 -0.1651 0.8723 0.12(3) Uiso 1 1 calc R . .
C6 C 0.6291(11) -0.1023(8) 0.8606(2) 0.0649(18) Uani 1 1 d . . .
H6A H 0.6589 -0.0771 0.8278 0.08(2) Uiso 1 1 calc R . .
H6B H 0.5573 -0.1932 0.8608 0.13(4) Uiso 1 1 calc R . .
C7 C 0.5966(10) 0.0899(8) 0.97146(19) 0.0582(16) Uani 1 1 d . . .
H7 H 0.4716 0.0652 0.9733 0.09(2) Uiso 1 1 calc R . .
C8 C 0.6310(11) 0.2399(10) 0.9928(3) 0.073(2) Uani 1 1 d . . .
H8 H 0.6330 0.2586 1.0256 0.11(3) Uiso 1 1 calc R . .
C9 C 0.6582(10) 0.3430(9) 0.9604(3) 0.071(2) Uani 1 1 d . . .
H9 H 0.6817 0.4441 0.9676 0.12(4) Uiso 1 1 calc R . .
C10 C 0.3687(9) 0.0606(8) 0.8772(2) 0.0559(16) Uani 1 1 d . . .
C11 C 0.2716(11) -0.0257(11) 0.8398(3) 0.073(2) Uani 1 1 d . . .
H11A H 0.1594 0.0206 0.8346 0.12(4) Uiso 1 1 calc R . .
H11B H 0.2557 -0.1287 0.8503 0.18(6) Uiso 1 1 calc R . .
H11C H 0.3372 -0.0248 0.8104 0.07(2) Uiso 1 1 calc R . .
C12 C 0.6314(14) -0.1030(10) 1.0304(3) 0.085(2) Uani 1 1 d . . .
C13 C 0.785(2) -0.186(2) 1.0551(6) 0.088(5) Uiso 0.55 1 d P A 1
H13A H 0.7403 -0.2536 1.0792 0.114 Uiso 0.55 1 d P B 1
H13B H 0.8617 -0.1128 1.0696 0.114 Uiso 0.55 1 d P C 1
H13C H 0.8490 -0.2432 1.0316 0.114 Uiso 0.55 1 d P D 1
C13' C 0.729(3) -0.242(2) 1.0483(8) 0.085(6) Uiso 0.45 1 d P A 2
H13D H 0.7388 -0.2390 1.0824 0.110 Uiso 0.45 1 d P E 2
H13E H 0.8431 -0.2459 1.0340 0.110 Uiso 0.45 1 d P F 2
H13F H 0.6646 -0.3325 1.0391 0.110 Uiso 0.45 1 d P G 2
C14 C 0.9204(9) 0.5051(7) 0.8273(2) 0.0536(15) Uani 1 1 d . . .
C15 C 1.0888(9) 0.4524(8) 0.8361(2) 0.0587(16) Uani 1 1 d . . .
H15 H 1.1066 0.3794 0.8597 0.048(15) Uiso 1 1 calc R . .
C16 C 1.2302(10) 0.5065(8) 0.8104(2) 0.0631(18) Uani 1 1 d . . .
H16 H 1.3427 0.4721 0.8171 0.08(2) Uiso 1 1 calc R . .
C17 C 1.2028(9) 0.6122(8) 0.7746(2) 0.0589(17) Uani 1 1 d . . .
C18 C 1.0361(9) 0.6649(8) 0.7647(2) 0.0668(18) Uani 1 1 d . . .
H18 H 1.0181 0.7359 0.7405 0.10(3) Uiso 1 1 calc R . .
C19 C 0.8977(11) 0.6111(8) 0.7910(2) 0.0662(17) Uani 1 1 d . . .
H19 H 0.7855 0.6467 0.7844 0.07(2) Uiso 1 1 calc R . .

loop_
_atom_site_aniso_label
_atom_site_aniso_U_11
_atom_site_aniso_U_22
_atom_site_aniso_U_33
_atom_site_aniso_U_23
_atom_site_aniso_U_13
_atom_site_aniso_U_12
Br 0.0805(5) 0.0967(5) 0.0603(4) -0.0011(4) 0.0178(4) -0.0065(5)
O1 0.062(3) 0.071(3) 0.102(4) 0.020(3) -0.002(3) 0.003(3)
O2 0.057(3) 0.058(3) 0.061(2) 0.011(2) 0.001(2) 0.003(2)
O3 0.054(3) 0.089(4) 0.053(2) -0.009(3) 0.001(2) 0.000(3)
O4 0.076(3) 0.107(4) 0.058(3) 0.024(3) -0.002(2) 0.020(3)
O5 0.121(6) 0.129(6) 0.142(6) 0.069(5) 0.040(5) 0.018(5)
N 0.052(3) 0.060(3) 0.042(3) -0.005(2) -0.001(2) 0.003(2)
C1 0.049(4) 0.067(4) 0.051(4) 0.001(3) -0.008(3) 0.000(3)
C2 0.055(4) 0.051(4) 0.056(3) 0.000(3) 0.002(3) 0.006(3)
C3 0.045(3) 0.055(3) 0.047(3) 0.000(3) -0.001(3) 0.009(3)
C4 0.054(4) 0.054(4) 0.065(4) 0.000(3) 0.005(3) 0.006(3)
C5 0.085(6) 0.062(4) 0.087(5) -0.007(4) 0.004(5) 0.006(4)
C6 0.074(5) 0.063(4) 0.057(4) -0.011(3) 0.001(4) 0.010(4)
C7 0.052(4) 0.077(4) 0.045(3) 0.006(3) -0.007(3) 0.009(4)
C8 0.071(5) 0.098(5) 0.051(4) -0.023(4) -0.005(4) 0.009(4)
C9 0.071(5) 0.067(5) 0.075(5) -0.024(4) 0.005(4) -0.002(4)
C10 0.055(4) 0.077(4) 0.035(3) 0.005(3) 0.004(3) -0.007(4)
C11 0.068(5) 0.099(7) 0.053(4) -0.007(4) -0.005(4) -0.005(5)
C12 0.101(7) 0.093(6) 0.061(4) 0.018(4) 0.003(5) 0.020(5)
C14 0.061(4) 0.057(3) 0.043(3) -0.005(3) -0.009(3) 0.005(3)
C15 0.063(4) 0.063(4) 0.050(3) 0.006(3) -0.005(3) 0.001(4)
C16 0.060(4) 0.075(5) 0.054(4) 0.001(4) -0.004(3) 0.004(4)
C17 0.060(4) 0.071(4) 0.045(3) -0.007(3) -0.005(3) -0.008(3)
C18 0.076(4) 0.074(5) 0.051(4) 0.014(4) -0.004(3) 0.000(4)
C19 0.065(4) 0.074(4) 0.060(4) 0.005(3) -0.006(4) 0.010(4)

loop_
_geom_bond_atom_site_label_1
_geom_bond_atom_site_label_2
_geom_bond_distance
_geom_bond_site_symmetry_2
_geom_bond_publ_flag
Br C17 1.887(7) . ?
O1 C1 1.224(9) . ?
O2 C1 1.327(8) . ?
O2 C2 1.459(7) . ?
O3 C10 1.228(8) . ?
O4 C12 1.314(10) . ?
O4 C7 1.465(8) . ?
O5 C12 1.176(11) . ?
N C10 1.362(8) . ?
N C6 1.459(8) . ?
N C3 1.490(8) . ?
C1 C14 1.465(9) . ?
C2 C9 1.484(9) . ?
C2 C3 1.552(8) . ?
C2 H2 0.9800 . ?
C3 C4 1.533(8) . ?
C3 C7 1.555(8) . ?
C4 C5 1.516(10) . ?
C4 H4A 0.9700 . ?
C4 H4B 0.9700 . ?
C5 C6 1.518(11) . ?
C5 H5A 0.9700 . ?
C5 H5B 0.9700 . ?
C6 H6A 0.9700 . ?
C6 H6B 0.9700 . ?
C7 C8 1.472(10) . ?
C7 H7 0.9800 . ?
C8 C9 1.296(11) . ?
C8 H8 0.9300 . ?
C9 H9 0.9300 . ?
C10 C11 1.487(10) . ?
C11 H11A 0.9600 . ?
C11 H11B 0.9600 . ?
C11 H11C 0.9600 . ?
C12 C13' 1.52(2) . ?
C12 C13 1.55(2) . ?
C13 H13A 0.9616 . ?
C13 H13B 0.9577 . ?
C13 H13C 0.9595 . ?
C13 H13D 0.9611 . ?
C13 H13E 0.9046 . ?
C13' H13A 0.8735 . ?
C13' H13C 1.0294 . ?
C13' H13D 0.9565 . ?
C13' H13E 0.9598 . ?
C13' H13F 0.9660 . ?
C14 C15 1.388(10) . ?
C14 C19 1.387(9) . ?
C15 C16 1.381(10) . ?
C15 H15 0.9300 . ?
C16 C17 1.381(10) . ?
C16 H16 0.9300 . ?
C17 C18 1.382(9) . ?
C18 C19 1.371(10) . ?
C18 H18 0.9300 . ?
C19 H19 0.9300 . ?
